data_7105203
loop_
_publ_author_name
'Dechambenoit, Pierre'
'Ferlay, Sylvie'
'Kyritsakas, Nathalie'
'Hosseini, Mir Wais'

_publ_section_title
;
 Molecular tectonics: crystal engineering of mixed valence
 Fe(II)/Fe(III) solid solutions.
;
_journal_issue 6
_journal_name_full 'Chemical communications (Cambridge, England)'
_journal_page_first 868
_journal_page_last 870
_journal_paper_doi 10.1039/b919478a
_journal_volume 46
_journal_year 2010
_chemical_formula_moiety '3(C26 H44 N4), 2(C6 Cs Fe N6)'
_chemical_formula_sum 'C90 H132 Cs2 Fe2 N24'
_chemical_formula_weight 1927.72
_chemical_name_systematic
;

?

;
_space_group_IT_number 147
_symmetry_cell_setting trigonal
_symmetry_space_group_name_Hall '-P 3'
_symmetry_space_group_name_H-M 'P -3'
_atom_sites_solution_hydrogens geom
_atom_sites_solution_primary direct
_atom_sites_solution_secondary difmap
_audit_creation_method SHELXL-97
_cell_angle_alpha 90.00
_cell_angle_beta 90.00
_cell_angle_gamma 120.00
_cell_formula_units_Z 1
_cell_length_a 18.0456(6)
_cell_length_b 18.0456(6)
_cell_length_c 8.3728(5)
_cell_measurement_reflns_used 1588
_cell_measurement_temperature 173(2)
_cell_measurement_theta_max 27.47
_cell_measurement_theta_min 2.61
_cell_volume 2361.26(18)
_computing_cell_refinement 'Bruker SMART'
_computing_data_collection 'Bruker SMART'
_computing_data_reduction 'Bruker SAINT'
_computing_molecular_graphics 'Bruker SHELXTL'
_computing_publication_material 'Bruker SHELXTL'
_computing_structure_refinement 'SHELXL-97 (Sheldrick, 1997)'
_computing_structure_solution 'SHELXS-97 (Sheldrick, 1990)'
_diffrn_ambient_temperature 173(2)
_diffrn_measured_fraction_theta_full 0.999
_diffrn_measured_fraction_theta_max 0.999
_diffrn_measurement_device_type 'CCD area detector'
_diffrn_measurement_method 'phi and omega scans'
_diffrn_radiation_monochromator graphite
_diffrn_radiation_source 'fine-focus sealed tube'
_diffrn_radiation_type MoK\a
_diffrn_radiation_wavelength 0.71073
_diffrn_reflns_av_R_equivalents 0.0567
_diffrn_reflns_av_sigmaI/netI 0.0918
_diffrn_reflns_limit_h_max 20
_diffrn_reflns_limit_h_min -25
_diffrn_reflns_limit_k_max 20
_diffrn_reflns_limit_k_min -25
_diffrn_reflns_limit_l_max 5
_diffrn_reflns_limit_l_min -11
_diffrn_reflns_number 12284
_diffrn_reflns_theta_full 30.05
_diffrn_reflns_theta_max 30.05
_diffrn_reflns_theta_min 2.76
_exptl_absorpt_coefficient_mu 1.123
_exptl_absorpt_correction_T_max 0.9155
_exptl_absorpt_correction_T_min 0.8320
_exptl_absorpt_correction_type multi-scan
_exptl_absorpt_process_details sadabs
_exptl_crystal_colour yellow
_exptl_crystal_density_diffrn 1.356
_exptl_crystal_density_method 'not measured'
_exptl_crystal_description plate
_exptl_crystal_F_000 1002
_exptl_crystal_size_max 0.17
_exptl_crystal_size_mid 0.15
_exptl_crystal_size_min 0.08
_refine_diff_density_max 0.801
_refine_diff_density_min -0.698
_refine_diff_density_rms 0.123
_refine_ls_extinction_method none
_refine_ls_goodness_of_fit_ref 1.040
_refine_ls_hydrogen_treatment constr
_refine_ls_matrix_type full
_refine_ls_number_parameters 176
_refine_ls_number_reflns 4624
_refine_ls_number_restraints 2
_refine_ls_restrained_S_all 1.041
_refine_ls_R_factor_all 0.0982
_refine_ls_R_factor_gt 0.0620
_refine_ls_shift/su_max 0.016
_refine_ls_shift/su_mean 0.001
_refine_ls_structure_factor_coef Fsqd
_refine_ls_weighting_details 'calc w=1/[\s^2^(Fo^2^)+(0.0638P)^2^+0.1500P] where P=(Fo^2^+2Fc^2^)/3'
_refine_ls_weighting_scheme calc
_refine_ls_wR_factor_gt 0.1257
_refine_ls_wR_factor_ref 0.1455
_reflns_number_gt 3315
_reflns_number_total 4624
_reflns_threshold_expression >2sigma(I)
_cod_data_source_file b919478a.txt
_cod_data_source_block e1181a
_cod_depositor_comments
;
The following automatic conversions were performed:
'_symmetry_cell_setting' value 'Trigonal' changed to 'trigonal' according
to '/home/saulius/struct/CIF-dictionaries/cif_core.dic' dictionary named
'cif_core.dic' version 2.4.1 from 2010-06-29.

Automatic conversion script
Id: cif_fix_enum 1527 2010-12-29 10:47:43Z saulius 
;
_cod_original_sg_symbol_H-M P-3
_cod_database_code 7105203

loop_
_symmetry_equiv_pos_as_xyz
'x, y, z'
'-y, x-y, z'
'-x+y, -x, z'
'-x, -y, -z'
'y, -x+y, -z'
'x-y, x, -z'

loop_
_atom_site_label
_atom_site_type_symbol
_atom_site_fract_x
_atom_site_fract_y
_atom_site_fract_z
_atom_site_U_iso_or_equiv
_atom_site_adp_type
_atom_site_occupancy
_atom_site_symmetry_multiplicity
_atom_site_calc_flag
_atom_site_refinement_flags
_atom_site_disorder_assembly
_atom_site_disorder_group
C1 C 0.9455(2) 0.5474(2) 0.7164(4) 0.0148(7) Uani 1 1 d . . .
N1 N 0.8688(2) 0.5388(2) 0.7175(3) 0.0175(7) Uani 1 1 d . . .
H1 H 0.8367 0.5172 0.8030 0.021 Uiso 1 1 calc R . .
C2 C 0.8347(2) 0.5637(3) 0.5829(4) 0.0179(8) Uani 1 1 d . . .
H2A H 0.7968 0.5845 0.6231 0.021 Uiso 1 1 calc R . .
H2B H 0.8001 0.5131 0.5146 0.021 Uiso 1 1 calc R . .
C3 C 0.9065(3) 0.6337(3) 0.4836(4) 0.0179(8) Uani 1 1 d . B .
C4 C 0.9695(3) 0.6032(3) 0.4448(4) 0.0201(8) Uani 1 1 d . . .
H4A H 0.9422 0.5536 0.3715 0.024 Uiso 1 1 calc R . .
H4B H 1.0202 0.6496 0.3904 0.024 Uiso 1 1 calc R . .
N2 N 0.9966(2) 0.5785(2) 0.5915(3) 0.0189(7) Uani 1 1 d . . .
H2 H 1.0480 0.5845 0.5960 0.023 Uiso 1 1 calc R . .
C5 C 0.9538(3) 0.7185(3) 0.5781(5) 0.0248(9) Uani 1 1 d . . .
H5A H 0.9769 0.7075 0.6769 0.030 Uiso 1 1 calc R . .
H5B H 1.0032 0.7598 0.5134 0.030 Uiso 1 1 calc R . .
C6 C 0.9035(3) 0.7606(3) 0.6247(6) 0.0404(12) Uani 1 1 d . . .
H6A H 0.8592 0.7238 0.7032 0.048 Uiso 1 1 calc R . .
H6B H 0.8738 0.7653 0.5291 0.048 Uiso 1 1 calc R . .
C7 C 0.9579(4) 0.8487(4) 0.6961(7) 0.0479(14) Uani 1 1 d . . .
H7A H 0.9917 0.8455 0.7846 0.072 Uiso 1 1 calc R . .
H7B H 0.9207 0.8698 0.7358 0.072 Uiso 1 1 calc R . .
H7C H 0.9963 0.8878 0.6141 0.072 Uiso 1 1 calc R . .
C8 C 0.8650(3) 0.6407(3) 0.3272(5) 0.0335(9) Uani 1 1 d . . .
H8A H 0.8418 0.5850 0.2719 0.040 Uiso 1 1 calc R A 1
H8B H 0.8154 0.6467 0.3582 0.040 Uiso 1 1 calc R A 1
C9 C 0.9128(9) 0.7065(10) 0.2091(14) 0.0335(9) Uani 0.491(18) 1 d PD B 1
H9A H 0.9604 0.6991 0.1689 0.040 Uiso 0.491(18) 1 calc PR B 1
H9B H 0.9383 0.7632 0.2614 0.040 Uiso 0.491(18) 1 calc PR B 1
C10 C 0.8596(10) 0.7052(8) 0.0694(12) 0.0335(9) Uani 0.491(18) 1 d PD B 1
H10A H 0.8363 0.6502 0.0136 0.050 Uiso 0.491(18) 1 calc PR B 1
H10B H 0.8953 0.7517 -0.0042 0.050 Uiso 0.491(18) 1 calc PR B 1
H10C H 0.8124 0.7127 0.1079 0.050 Uiso 0.491(18) 1 calc PR B 1
C10A C 0.8936(10) 0.7109(8) 0.0524(12) 0.0335(9) Uani 0.509(18) 1 d PD B 2
H10D H 0.8601 0.6531 0.0081 0.050 Uiso 0.509(18) 1 calc PR B 2
H10E H 0.9377 0.7478 -0.0244 0.050 Uiso 0.509(18) 1 calc PR B 2
H10F H 0.8557 0.7341 0.0740 0.050 Uiso 0.509(18) 1 calc PR B 2
C9A C 0.9362(9) 0.7074(10) 0.2081(14) 0.0335(9) Uani 0.509(18) 1 d PD B 2
H9A1 H 0.9663 0.7648 0.2579 0.040 Uiso 0.509(18) 1 calc PR B 2
H9A2 H 0.9789 0.6896 0.1854 0.040 Uiso 0.509(18) 1 calc PR B 2
C11 C 0.9748(2) 0.5226(3) 0.8613(4) 0.0165(8) Uani 1 1 d . . .
C12 C 0.9200(3) 0.4460(3) 0.9368(4) 0.0186(8) Uani 1 1 d . . .
H12 H 0.8651 0.4093 0.8925 0.022 Uiso 1 1 calc R . .
C13 C 1.0559(3) 0.5777(3) 0.9245(5) 0.0201(8) Uani 1 1 d . . .
H13 H 1.0936 0.6303 0.8732 0.024 Uiso 1 1 calc R . .
Cs1 Cs 0.6667 0.3333 0.69652(4) 0.02052(14) Uani 1 3 d S . .
Fe1 Fe 0.6667 0.3333 0.21439(9) 0.01136(19) Uani 1 3 d S . .
C14 C 0.7036(2) 0.2739(2) 0.0745(4) 0.0149(7) Uani 1 1 d . . .
C15 C 0.5996(2) 0.2327(2) 0.3429(4) 0.0140(7) Uani 1 1 d . . .
N4 N 0.5570(2) 0.1722(2) 0.4205(4) 0.0201(7) Uani 1 1 d . . .
N3 N 0.7260(2) 0.2434(2) -0.0225(4) 0.0217(7) Uani 1 1 d . . .

loop_
_atom_site_aniso_label
_atom_site_aniso_U_11
_atom_site_aniso_U_22
_atom_site_aniso_U_33
_atom_site_aniso_U_23
_atom_site_aniso_U_13
_atom_site_aniso_U_12
C1 0.0123(18) 0.0163(19) 0.0163(15) -0.0007(14) -0.0019(13) 0.0076(16)
N1 0.0137(16) 0.0223(18) 0.0147(13) 0.0055(12) 0.0001(12) 0.0077(15)
C2 0.0157(19) 0.020(2) 0.0214(17) 0.0037(15) -0.0018(14) 0.0118(17)
C3 0.018(2) 0.020(2) 0.0179(15) 0.0027(14) -0.0003(14) 0.0105(17)
C4 0.023(2) 0.022(2) 0.0164(15) 0.0029(15) 0.0031(15) 0.0120(18)
N2 0.0136(17) 0.0259(19) 0.0191(14) 0.0036(13) 0.0028(12) 0.0112(15)
C5 0.023(2) 0.021(2) 0.0256(19) 0.0000(16) 0.0004(16) 0.0079(19)
C6 0.039(3) 0.041(3) 0.051(3) -0.008(2) -0.013(2) 0.027(3)
C7 0.054(4) 0.040(3) 0.054(3) -0.010(3) 0.001(3) 0.026(3)
C8 0.034(2) 0.042(2) 0.0275(13) 0.0112(13) -0.0003(16) 0.022(2)
C9 0.034(2) 0.042(2) 0.0275(13) 0.0112(13) -0.0003(16) 0.022(2)
C10 0.034(2) 0.042(2) 0.0275(13) 0.0112(13) -0.0003(16) 0.022(2)
C10A 0.034(2) 0.042(2) 0.0275(13) 0.0112(13) -0.0003(16) 0.022(2)
C9A 0.034(2) 0.042(2) 0.0275(13) 0.0112(13) -0.0003(16) 0.022(2)
C11 0.0166(19) 0.020(2) 0.0158(15) 0.0046(14) -0.0007(14) 0.0112(17)
C12 0.015(2) 0.022(2) 0.0197(16) 0.0020(15) -0.0022(14) 0.0095(17)
C13 0.015(2) 0.018(2) 0.0251(17) 0.0040(15) 0.0018(15) 0.0071(17)
Cs1 0.02373(18) 0.02373(18) 0.01411(18) 0.000 0.000 0.01187(9)
Fe1 0.0115(3) 0.0115(3) 0.0111(4) 0.000 0.000 0.00576(14)
C14 0.0137(18) 0.0143(19) 0.0146(14) -0.0004(13) -0.0053(13) 0.0053(16)
C15 0.0122(18) 0.0166(19) 0.0127(14) -0.0046(13) -0.0036(13) 0.0068(16)
N4 0.0239(19) 0.0160(17) 0.0202(14) -0.0005(13) 0.0002(13) 0.0100(15)
N3 0.0207(19) 0.0218(19) 0.0211(15) -0.0073(13) -0.0027(13) 0.0096(16)

loop_
_atom_type_symbol
_atom_type_description
_atom_type_scat_dispersion_real
_atom_type_scat_dispersion_imag
_atom_type_scat_source
C C 0.0033 0.0016 'International Tables Vol C Tables 4.2.6.8 and 6.1.1.4'
Cs Cs -0.3680 2.1192 'International Tables Vol C Tables 4.2.6.8 and 6.1.1.4'
Fe Fe 0.3463 0.8444 'International Tables Vol C Tables 4.2.6.8 and 6.1.1.4'
N N 0.0061 0.0033 'International Tables Vol C Tables 4.2.6.8 and 6.1.1.4'
H H 0.0000 0.0000 'International Tables Vol C Tables 4.2.6.8 and 6.1.1.4'

loop_
_geom_angle_atom_site_label_1
_geom_angle_atom_site_label_2
_geom_angle_atom_site_label_3
_geom_angle
_geom_angle_site_symmetry_1
_geom_angle_site_symmetry_3
_geom_angle_publ_flag
N1 C1 N2 121.7(3) . . ?
N1 C1 C11 118.2(3) . . ?
N2 C1 C11 120.0(3) . . ?
C1 N1 C2 122.7(3) . . ?
C1 N1 H1 118.7 . . ?
C2 N1 H1 118.7 . . ?
N1 C2 C3 111.2(3) . . ?
N1 C2 H2A 109.4 . . ?
C3 C2 H2A 109.4 . . ?
N1 C2 H2B 109.4 . . ?
C3 C2 H2B 109.4 . . ?
H2A C2 H2B 108.0 . . ?
C4 C3 C2 107.1(3) . . ?
C4 C3 C8 109.2(3) . . ?
C2 C3 C8 106.5(3) . . ?
C4 C3 C5 108.9(3) . . ?
C2 C3 C5 111.1(3) . . ?
C8 C3 C5 113.8(4) . . ?
N2 C4 C3 110.6(3) . . ?
N2 C4 H4A 109.5 . . ?
C3 C4 H4A 109.5 . . ?
N2 C4 H4B 109.5 . . ?
C3 C4 H4B 109.5 . . ?
H4A C4 H4B 108.1 . . ?
C1 N2 C4 121.6(3) . . ?
C1 N2 H2 119.2 . . ?
C4 N2 H2 119.2 . . ?
C6 C5 C3 117.4(4) . . ?
C6 C5 H5A 107.9 . . ?
C3 C5 H5A 107.9 . . ?
C6 C5 H5B 107.9 . . ?
C3 C5 H5B 107.9 . . ?
H5A C5 H5B 107.2 . . ?
C5 C6 C7 113.4(4) . . ?
C5 C6 H6A 108.9 . . ?
C7 C6 H6A 108.9 . . ?
C5 C6 H6B 108.9 . . ?
C7 C6 H6B 108.9 . . ?
H6A C6 H6B 107.7 . . ?
C6 C7 H7A 109.5 . . ?
C6 C7 H7B 109.5 . . ?
H7A C7 H7B 109.5 . . ?
C6 C7 H7C 109.5 . . ?
H7A C7 H7C 109.5 . . ?
H7B C7 H7C 109.5 . . ?
C9 C8 C3 122.0(6) . . ?
C9 C8 C9A 14.7(6) . . ?
C3 C8 C9A 110.6(6) . . ?
C9 C8 H8A 106.8 . . ?
C3 C8 H8A 106.8 . . ?
C9A C8 H8A 104.3 . . ?
C9 C8 H8B 106.8 . . ?
C3 C8 H8B 106.8 . . ?
C9A C8 H8B 120.9 . . ?
H8A C8 H8B 106.7 . . ?
C8 C9 C10 113.7(9) . . ?
C8 C9 H9A 108.8 . . ?
C10 C9 H9A 108.8 . . ?
C8 C9 H9B 108.8 . . ?
C10 C9 H9B 108.8 . . ?
H9A C9 H9B 107.7 . . ?
C9A C10A H10D 109.5 . . ?
C9A C10A H10E 109.5 . . ?
H10D C10A H10E 109.5 . . ?
C9A C10A H10F 109.5 . . ?
H10D C10A H10F 109.5 . . ?
H10E C10A H10F 109.5 . . ?
C10A C9A C8 109.3(8) . . ?
C10A C9A H9A1 109.8 . . ?
C8 C9A H9A1 109.8 . . ?
C10A C9A H9A2 109.8 . . ?
C8 C9A H9A2 109.8 . . ?
H9A1 C9A H9A2 108.3 . . ?
C12 C11 C13 120.5(3) . . ?
C12 C11 C1 119.4(3) . . ?
C13 C11 C1 120.1(3) . . ?
C13 C12 C11 121.0(4) 4_767 . ?
C13 C12 H12 119.5 4_767 . ?
C11 C12 H12 119.5 . . ?
C12 C13 C11 118.6(4) 4_767 . ?
C12 C13 H13 120.7 4_767 . ?
C11 C13 H13 120.7 . . ?
N3 Cs1 N3 75.47(9) 2_656 3_666 ?
N3 Cs1 N3 75.47(9) 2_656 1_556 ?
N3 Cs1 N3 75.47(9) 3_666 1_556 ?
N3 Cs1 C15 163.28(9) 2_656 . ?
N3 Cs1 C15 115.70(9) 3_666 . ?
N3 Cs1 C15 118.39(9) 1_556 . ?
N3 Cs1 C15 118.39(9) 2_656 2_655 ?
N3 Cs1 C15 163.28(9) 3_666 2_655 ?
N3 Cs1 C15 115.70(8) 1_556 2_655 ?
C15 Cs1 C15 48.68(11) . 2_655 ?
N3 Cs1 C15 115.70(8) 2_656 3_665 ?
N3 Cs1 C15 118.39(9) 3_666 3_665 ?
N3 Cs1 C15 163.28(9) 1_556 3_665 ?
C15 Cs1 C15 48.68(11) . 3_665 ?
C15 Cs1 C15 48.68(11) 2_655 3_665 ?
N3 Cs1 N4 99.85(8) 2_656 3_665 ?
N3 Cs1 N4 104.54(8) 3_666 3_665 ?
N3 Cs1 N4 175.21(8) 1_556 3_665 ?
C15 Cs1 N4 66.05(9) . 3_665 ?
C15 Cs1 N4 65.43(9) 2_655 3_665 ?
C15 Cs1 N4 19.65(8) 3_665 3_665 ?
N3 Cs1 N4 175.21(8) 2_656 . ?
N3 Cs1 N4 99.85(8) 3_666 . ?
N3 Cs1 N4 104.54(8) 1_556 . ?
C15 Cs1 N4 19.65(8) . . ?
C15 Cs1 N4 66.05(9) 2_655 . ?
C15 Cs1 N4 65.43(9) 3_665 . ?
N4 Cs1 N4 80.21(8) 3_665 . ?
N3 Cs1 N4 104.54(8) 2_656 2_655 ?
N3 Cs1 N4 175.21(8) 3_666 2_655 ?
N3 Cs1 N4 99.85(8) 1_556 2_655 ?
C15 Cs1 N4 65.43(9) . 2_655 ?
C15 Cs1 N4 19.65(8) 2_655 2_655 ?
C15 Cs1 N4 66.05(9) 3_665 2_655 ?
N4 Cs1 N4 80.21(8) 3_665 2_655 ?
N4 Cs1 N4 80.21(8) . 2_655 ?
N3 Cs1 C14 19.32(8) 2_656 2_656 ?
N3 Cs1 C14 61.28(9) 3_666 2_656 ?
N3 Cs1 C14 60.71(9) 1_556 2_656 ?
C15 Cs1 C14 176.88(9) . 2_656 ?
C15 Cs1 C14 134.41(9) 2_655 2_656 ?
C15 Cs1 C14 132.85(9) 3_665 2_656 ?
N4 Cs1 C14 114.96(8) 3_665 2_656 ?
N4 Cs1 C14 157.47(8) . 2_656 ?
N4 Cs1 C14 117.51(8) 2_655 2_656 ?
N3 Cs1 C14 60.71(9) 2_656 3_666 ?
N3 Cs1 C14 19.32(8) 3_666 3_666 ?
N3 Cs1 C14 61.28(9) 1_556 3_666 ?
C15 Cs1 C14 132.85(9) . 3_666 ?
C15 Cs1 C14 176.88(9) 2_655 3_666 ?
C15 Cs1 C14 134.41(9) 3_665 3_666 ?
N4 Cs1 C14 117.51(8) 3_665 3_666 ?
N4 Cs1 C14 114.96(8) . 3_666 ?
N4 Cs1 C14 157.47(8) 2_655 3_666 ?
C14 Cs1 C14 44.04(11) 2_656 3_666 ?
N3 Cs1 C14 61.28(9) 2_656 1_556 ?
N3 Cs1 C14 60.71(9) 3_666 1_556 ?
N3 Cs1 C14 19.32(8) 1_556 1_556 ?
C15 Cs1 C14 134.41(9) . 1_556 ?
C15 Cs1 C14 132.85(9) 2_655 1_556 ?
C15 Cs1 C14 176.88(9) 3_665 1_556 ?
N4 Cs1 C14 157.47(8) 3_665 1_556 ?
N4 Cs1 C14 117.51(8) . 1_556 ?
N4 Cs1 C14 114.96(8) 2_655 1_556 ?
C14 Cs1 C14 44.04(11) 2_656 1_556 ?
C14 Cs1 C14 44.04(11) 3_666 1_556 ?
C14 Fe1 C14 86.63(15) 2_655 . ?
C14 Fe1 C14 86.63(15) 2_655 3_665 ?
C14 Fe1 C14 86.63(15) . 3_665 ?
C14 Fe1 C15 92.50(16) 2_655 2_655 ?
C14 Fe1 C15 88.88(15) . 2_655 ?
C14 Fe1 C15 175.47(15) 3_665 2_655 ?
C14 Fe1 C15 88.88(15) 2_655 3_665 ?
C14 Fe1 C15 175.47(15) . 3_665 ?
C14 Fe1 C15 92.50(16) 3_665 3_665 ?
C15 Fe1 C15 91.93(14) 2_655 3_665 ?
C14 Fe1 C15 175.47(15) 2_655 . ?
C14 Fe1 C15 92.50(16) . . ?
C14 Fe1 C15 88.88(15) 3_665 . ?
C15 Fe1 C15 91.92(14) 2_655 . ?
C15 Fe1 C15 91.92(14) 3_665 . ?
C14 Fe1 Cs1 127.61(10) 2_655 . ?
C14 Fe1 Cs1 127.61(10) . . ?
C14 Fe1 Cs1 127.61(10) 3_665 . ?
C15 Fe1 Cs1 56.11(10) 2_655 . ?
C15 Fe1 Cs1 56.11(10) 3_665 . ?
C15 Fe1 Cs1 56.11(10) . . ?
C14 Fe1 Cs1 52.39(10) 2_655 1_554 ?
C14 Fe1 Cs1 52.39(10) . 1_554 ?
C14 Fe1 Cs1 52.39(10) 3_665 1_554 ?
C15 Fe1 Cs1 123.89(10) 2_655 1_554 ?
C15 Fe1 Cs1 123.89(10) 3_665 1_554 ?
C15 Fe1 Cs1 123.89(10) . 1_554 ?
Cs1 Fe1 Cs1 180.0 . 1_554 ?
N3 C14 Fe1 172.9(3) . . ?
N3 C14 Cs1 71.2(2) . 1_554 ?
Fe1 C14 Cs1 101.96(14) . 1_554 ?
N4 C15 Fe1 178.0(3) . . ?
N4 C15 Cs1 84.6(2) . . ?
Fe1 C15 Cs1 95.47(13) . . ?
C15 N4 Cs1 75.7(2) . . ?
C14 N3 Cs1 89.4(3) . 1_554 ?

loop_
_geom_bond_atom_site_label_1
_geom_bond_atom_site_label_2
_geom_bond_distance
_geom_bond_site_symmetry_2
_geom_bond_publ_flag
C1 N1 1.314(5) . ?
C1 N2 1.319(5) . ?
C1 C11 1.478(5) . ?
N1 C2 1.458(4) . ?
N1 H1 0.8800 . ?
C2 C3 1.526(5) . ?
C2 H2A 0.9900 . ?
C2 H2B 0.9900 . ?
C3 C4 1.525(6) . ?
C3 C8 1.545(5) . ?
C3 C5 1.546(6) . ?
C4 N2 1.471(5) . ?
C4 H4A 0.9900 . ?
C4 H4B 0.9900 . ?
N2 H2 0.8800 . ?
C5 C6 1.497(6) . ?
C5 H5A 0.9900 . ?
C5 H5B 0.9900 . ?
C6 C7 1.513(7) . ?
C6 H6A 0.9900 . ?
C6 H6B 0.9900 . ?
C7 H7A 0.9800 . ?
C7 H7B 0.9800 . ?
C7 H7C 0.9800 . ?
C8 C9 1.451(14) . ?
C8 C9A 1.596(14) . ?
C8 H8A 0.9900 . ?
C8 H8B 0.9900 . ?
C9 C10 1.507(11) . ?
C9 H9A 0.9900 . ?
C9 H9B 0.9900 . ?
C10 H10A 0.9800 . ?
C10 H10B 0.9800 . ?
C10 H10C 0.9800 . ?
C10A C9A 1.531(11) . ?
C10A H10D 0.9800 . ?
C10A H10E 0.9800 . ?
C10A H10F 0.9800 . ?
C9A H9A1 0.9900 . ?
C9A H9A2 0.9900 . ?
C11 C12 1.386(5) . ?
C11 C13 1.399(5) . ?
C12 C13 1.380(5) 4_767 ?
C12 H12 0.9500 . ?
C13 C12 1.380(5) 4_767 ?
C13 H13 0.9500 . ?
Cs1 N3 3.325(3) 2_656 ?
Cs1 N3 3.325(3) 3_666 ?
Cs1 N3 3.325(3) 1_556 ?
Cs1 C15 3.366(3) . ?
Cs1 C15 3.366(3) 2_655 ?
Cs1 C15 3.366(3) 3_665 ?
Cs1 N4 3.458(3) 3_665 ?
Cs1 N4 3.458(3) . ?
Cs1 N4 3.458(3) 2_655 ?
Cs1 C14 3.511(3) 2_656 ?
Cs1 C14 3.511(3) 3_666 ?
Cs1 C14 3.511(3) 1_556 ?
Fe1 C14 1.919(4) 2_655 ?
Fe1 C14 1.919(4) . ?
Fe1 C14 1.919(4) 3_665 ?
Fe1 C15 1.930(4) 2_655 ?
Fe1 C15 1.930(4) 3_665 ?
Fe1 C15 1.930(4) . ?
Fe1 Cs1 4.3360(9) 1_554 ?
C14 N3 1.162(5) . ?
C14 Cs1 3.511(3) 1_554 ?
C15 N4 1.168(5) . ?
N3 Cs1 3.325(3) 1_554 ?
